data_4347917
loop_
_publ_author_name
'Yin, Haolin'
'Carroll, Patrick J.'
'Schelter, Eric J.'

_publ_section_title
;
 Cerium(III) and Uranium(IV) Complexes of the 2-Fluorophenyl
 Trimethylsilyl Amide Ligand: C-F \\rightarrow Ln/An Interactions that
 Modulate the Coordination Spheres of f-Block Elements.
;
_journal_issue 11
_journal_name_full 'Inorganic chemistry'
_journal_page_first 5684
_journal_page_last 5692
_journal_paper_doi 10.1021/acs.inorgchem.6b00785
_journal_volume 55
_journal_year 2016
_chemical_formula_sum 'C27 H39 Ce F3 N3 Si3'
_chemical_formula_weight 687.00
_space_group_IT_number 14
_space_group_name_Hall '-P 2ybc'
_space_group_name_H-M_alt 'P 1 21/c 1'
_symmetry_cell_setting monoclinic
_symmetry_Int_Tables_number 14
_symmetry_space_group_name_H-M 'P 1 21/c 1'
_atom_sites_solution_hydrogens geom
_atom_sites_solution_primary direct
_audit_creation_method SHELXL-97
_cell_angle_alpha 90.00
_cell_angle_beta 90.139(2)
_cell_angle_gamma 90.00
_cell_formula_units_Z 4
_cell_length_a 10.4413(4)
_cell_length_b 11.5353(5)
_cell_length_c 26.7685(12)
_cell_measurement_reflns_used 9947
_cell_measurement_temperature 100
_cell_measurement_theta_max 27.52
_cell_measurement_theta_min 2.33
_cell_volume 3224.1(2)
_computing_data_collection 'Bruker APEX2'
_computing_data_reduction 'Bruker SAINT'
_computing_structure_refinement 'SHELXL-97 (Sheldrick, 2008)'
_computing_structure_solution 'SHELXS-97 (Sheldrick, 2008)'
_diffrn_ambient_temperature 100(1)
_diffrn_measured_fraction_theta_full 0.985
_diffrn_measured_fraction_theta_max 0.985
_diffrn_measurement_device 'CCD Area Detector'
_diffrn_measurement_device_type 'Bruker APEXII'
_diffrn_measurement_method 'phi and omega scans'
_diffrn_radiation_monochromator graphite
_diffrn_radiation_source 'sealed tube'
_diffrn_radiation_type MoK\a
_diffrn_radiation_wavelength 0.71073
_diffrn_reflns_av_R_equivalents 0.0278
_diffrn_reflns_av_sigmaI/netI 0.0141
_diffrn_reflns_limit_h_max 13
_diffrn_reflns_limit_h_min -13
_diffrn_reflns_limit_k_max 14
_diffrn_reflns_limit_k_min -14
_diffrn_reflns_limit_l_max 34
_diffrn_reflns_limit_l_min -34
_diffrn_reflns_number 68777
_diffrn_reflns_theta_full 27.52
_diffrn_reflns_theta_max 27.52
_diffrn_reflns_theta_min 1.52
_exptl_absorpt_coefficient_mu 1.561
_exptl_absorpt_correction_T_max 0.7456
_exptl_absorpt_correction_T_min 0.6554
_exptl_absorpt_correction_type multi-scan
_exptl_absorpt_process_details '(SADABS; Sheldrick, 2007)'
_exptl_crystal_density_diffrn 1.415
_exptl_crystal_density_method 'not measured'
_exptl_crystal_description prism
_exptl_crystal_F_000 1396
_exptl_crystal_size_max 0.32
_exptl_crystal_size_mid 0.20
_exptl_crystal_size_min 0.18
_refine_diff_density_max 1.227
_refine_diff_density_min -0.958
_refine_diff_density_rms 0.283
_refine_ls_extinction_method none
_refine_ls_goodness_of_fit_ref 1.337
_refine_ls_hydrogen_treatment constr
_refine_ls_matrix_type full
_refine_ls_number_parameters 344
_refine_ls_number_reflns 7301
_refine_ls_number_restraints 0
_refine_ls_restrained_S_all 1.337
_refine_ls_R_factor_all 0.0243
_refine_ls_R_factor_gt 0.0205
_refine_ls_shift/su_max 0.001
_refine_ls_shift/su_mean 0.000
_refine_ls_structure_factor_coef Fsqd
_refine_ls_weighting_details 'calc w=1/[\s^2^(Fo^2^)+(0.0402P)^2^+1.5424P] where P=(Fo^2^+2Fc^2^)/3'
_refine_ls_weighting_scheme calc
_refine_ls_wR_factor_gt 0.0623
_refine_ls_wR_factor_ref 0.0775
_reflns_number_gt 6928
_reflns_number_total 7301
_reflns_threshold_expression >2sigma(I)
_cod_data_source_file ic6b00785_si_002.cif
_cod_data_source_block UP4535
_cod_depositor_comments
;
The following automatic conversions were performed:

data name '_atom_site_symetry_multiplicity' was replaced with
'_atom_site_symmetry_multiplicity' as specified in the replacement
file
'/home/saulius/struct/COD-crude-data/automatic-downloads/DataCite-retrospective/ACS/depositions/lib/lists/replacement-tags.lst'.

Automatic conversion script
Id: cif_correct_tags 6909 2019-04-08 15:41:33Z antanas 
;
_cod_original_sg_symbol_H-M 'P 21/c     '
_cod_database_code 4347917

loop_
_symmetry_equiv_pos_as_xyz
'x, y, z'
'-x, y+1/2, -z+1/2'
'-x, -y, -z'
'x, -y-1/2, z-1/2'

loop_
_atom_site_label
_atom_site_type_symbol
_atom_site_fract_x
_atom_site_fract_y
_atom_site_fract_z
_atom_site_U_iso_or_equiv
_atom_site_adp_type
_atom_site_occupancy
_atom_site_symmetry_multiplicity
_atom_site_calc_flag
_atom_site_refinement_flags
Ce1 Ce 0.714431(10) 0.439435(10) 0.871697(4) 0.01492(5) Uani 1 1 d .
N1 N 0.77907(17) 0.26049(15) 0.91169(7) 0.0176(3) Uani 1 1 d .
N2 N 0.53599(18) 0.42369(15) 0.81629(7) 0.0177(4) Uani 1 1 d .
N3 N 0.80785(16) 0.62559(15) 0.88701(6) 0.0157(3) Uani 1 1 d .
Si1 Si 0.65369(6) 0.18186(5) 0.93646(2) 0.02030(12) Uani 1 1 d .
Si2 Si 0.55917(6) 0.32187(5) 0.76984(2) 0.01912(12) Uani 1 1 d .
Si3 Si 0.82373(6) 0.66041(5) 0.94924(2) 0.01696(12) Uani 1 1 d .
C1 C 0.9014(2) 0.21586(18) 0.90622(7) 0.0174(4) Uani 1 1 d .
C2 C 0.9955(2) 0.28110(19) 0.88233(8) 0.0199(4) Uani 1 1 d .
C3 C 1.1209(2) 0.2504(2) 0.87443(8) 0.0259(5) Uani 1 1 d .
H3 H 1.1777 0.3005 0.8587 0.034 Uiso 1 1 calc R
C4 C 1.1597(2) 0.1415(2) 0.89095(10) 0.0320(6) Uani 1 1 d .
H4 H 1.2435 0.1166 0.8862 0.043 Uiso 1 1 calc R
C5 C 1.0722(3) 0.0711(2) 0.91447(11) 0.0322(6) Uani 1 1 d .
H5 H 1.0977 -0.0019 0.9253 0.043 Uiso 1 1 calc R
C6 C 0.9458(2) 0.1068(2) 0.92245(9) 0.0258(5) Uani 1 1 d .
H6 H 0.8897 0.0572 0.9389 0.034 Uiso 1 1 calc R
C7 C 0.6106(3) 0.0533(2) 0.89734(11) 0.0324(6) Uani 1 1 d .
H7a H 0.5805 0.0791 0.8653 0.049 Uiso 1 1 calc R
H7b H 0.5444 0.0098 0.9136 0.049 Uiso 1 1 calc R
H7c H 0.6847 0.0052 0.8930 0.049 Uiso 1 1 calc R
C8 C 0.6783(3) 0.1359(2) 1.00298(9) 0.0316(5) Uani 1 1 d .
H8a H 0.7343 0.0700 1.0040 0.047 Uiso 1 1 calc R
H8b H 0.5973 0.1157 1.0175 0.047 Uiso 1 1 calc R
H8c H 0.7158 0.1986 1.0215 0.047 Uiso 1 1 calc R
C9 C 0.5134(2) 0.2836(2) 0.93480(10) 0.0308(5) Uani 1 1 d .
H9a H 0.5311 0.3496 0.9555 0.046 Uiso 1 1 calc R
H9b H 0.4386 0.2444 0.9470 0.046 Uiso 1 1 calc R
H9c H 0.4988 0.3087 0.9011 0.046 Uiso 1 1 calc R
C10 C 0.42180(19) 0.48089(18) 0.82483(8) 0.0172(4) Uani 1 1 d .
C11 C 0.4071(2) 0.54846(18) 0.86786(9) 0.0197(4) Uani 1 1 d .
C12 C 0.3000(2) 0.6095(2) 0.88194(9) 0.0251(5) Uani 1 1 d .
H12 H 0.2988 0.6521 0.9114 0.033 Uiso 1 1 calc R
C13 C 0.1939(2) 0.6054(2) 0.85070(10) 0.0271(5) Uani 1 1 d .
H13 H 0.1196 0.6457 0.8587 0.036 Uiso 1 1 calc R
C14 C 0.2008(2) 0.5400(2) 0.80731(9) 0.0241(5) Uani 1 1 d .
H14 H 0.1298 0.5364 0.7863 0.032 Uiso 1 1 calc R
C15 C 0.3112(2) 0.4795(2) 0.79439(8) 0.0215(4) Uani 1 1 d .
H15 H 0.3122 0.4371 0.7649 0.029 Uiso 1 1 calc R
C16 C 0.4393(2) 0.2016(2) 0.77274(11) 0.0307(5) Uani 1 1 d .
H16a H 0.4324 0.1744 0.8065 0.046 Uiso 1 1 calc R
H16b H 0.4664 0.1391 0.7516 0.046 Uiso 1 1 calc R
H16c H 0.3574 0.2295 0.7616 0.046 Uiso 1 1 calc R
C17 C 0.5631(3) 0.3800(3) 0.70486(10) 0.0434(7) Uani 1 1 d .
H17A H 0.4804 0.4105 0.6963 0.065 Uiso 1 1 calc R
H17B H 0.5850 0.3188 0.6821 0.065 Uiso 1 1 calc R
H17C H 0.6259 0.4405 0.7027 0.065 Uiso 1 1 calc R
C18 C 0.7229(2) 0.2614(2) 0.78348(9) 0.0244(5) Uani 1 1 d .
H18a H 0.7848 0.3230 0.7829 0.037 Uiso 1 1 calc R
H18b H 0.7445 0.2047 0.7587 0.037 Uiso 1 1 calc R
H18c H 0.7231 0.2257 0.8159 0.037 Uiso 1 1 calc R
C19 C 0.85442(18) 0.69337(18) 0.84853(8) 0.0160(4) Uani 1 1 d .
C20 C 0.86379(19) 0.64726(19) 0.80023(8) 0.0176(4) Uani 1 1 d .
C21 C 0.9102(2) 0.7018(2) 0.75860(8) 0.0232(5) Uani 1 1 d .
H21 H 0.9137 0.6641 0.7279 0.031 Uiso 1 1 calc R
C22 C 0.9519(2) 0.8152(2) 0.76386(9) 0.0286(5) Uani 1 1 d .
H22 H 0.9834 0.8558 0.7365 0.038 Uiso 1 1 calc R
C23 C 0.9461(2) 0.8675(2) 0.81039(10) 0.0300(5) Uani 1 1 d .
H23 H 0.9744 0.9434 0.8141 0.040 Uiso 1 1 calc R
C24 C 0.8985(2) 0.8083(2) 0.85174(9) 0.0241(5) Uani 1 1 d .
H24 H 0.8958 0.8460 0.8824 0.032 Uiso 1 1 calc R
C25 C 0.9951(2) 0.6700(3) 0.96878(9) 0.0334(6) Uani 1 1 d .
H25a H 1.0380 0.5988 0.9607 0.050 Uiso 1 1 calc R
H25b H 0.9999 0.6831 1.0042 0.050 Uiso 1 1 calc R
H25c H 1.0357 0.7330 0.9515 0.050 Uiso 1 1 calc R
C26 C 0.7395(3) 0.7953(2) 0.96932(10) 0.0314(6) Uani 1 1 d .
H26a H 0.7799 0.8614 0.9543 0.047 Uiso 1 1 calc R
H26b H 0.7438 0.8021 1.0050 0.047 Uiso 1 1 calc R
H26c H 0.6515 0.7919 0.9590 0.047 Uiso 1 1 calc R
C27 C 0.7449(2) 0.5369(2) 0.98356(8) 0.0232(4) Uani 1 1 d .
H27a H 0.6548 0.5365 0.9762 0.035 Uiso 1 1 calc R
H27b H 0.7575 0.5465 1.0189 0.035 Uiso 1 1 calc R
H27c H 0.7822 0.4649 0.9731 0.035 Uiso 1 1 calc R
F1 F 0.95559(12) 0.38914(12) 0.86465(5) 0.0254(3) Uani 1 1 d .
F2 F 0.51460(13) 0.55388(11) 0.89924(5) 0.0243(3) Uani 1 1 d .
F3 F 0.82097(13) 0.53267(12) 0.79493(5) 0.0234(3) Uani 1 1 d .

loop_
_atom_site_aniso_label
_atom_site_aniso_U_11
_atom_site_aniso_U_22
_atom_site_aniso_U_33
_atom_site_aniso_U_23
_atom_site_aniso_U_13
_atom_site_aniso_U_12
Ce1 0.01354(8) 0.01278(8) 0.01845(8) -0.00045(4) -0.00137(5) 0.00099(3)
N1 0.0174(8) 0.0145(8) 0.0210(9) -0.0017(7) -0.0008(6) 0.0006(6)
N2 0.0161(9) 0.0165(8) 0.0207(9) -0.0022(7) -0.0004(7) 0.0022(6)
N3 0.0168(8) 0.0164(8) 0.0139(8) 0.0009(6) -0.0008(6) -0.0006(6)
Si1 0.0216(3) 0.0166(3) 0.0227(3) 0.0026(2) -0.0013(2) -0.0037(2)
Si2 0.0228(3) 0.0160(3) 0.0186(3) -0.0030(2) -0.0032(2) 0.0031(2)
Si3 0.0211(3) 0.0152(3) 0.0146(3) -0.0012(2) -0.0004(2) 0.0008(2)
C1 0.0220(10) 0.0159(10) 0.0143(9) -0.0053(7) -0.0058(7) 0.0027(8)
C2 0.0216(10) 0.0210(11) 0.0171(10) -0.0015(8) -0.0031(8) 0.0066(8)
C3 0.0194(11) 0.0364(13) 0.0220(11) -0.0020(10) -0.0013(8) 0.0064(9)
C4 0.0255(12) 0.0394(15) 0.0311(13) -0.0079(11) -0.0068(9) 0.0146(10)
C5 0.0322(14) 0.0237(12) 0.0406(15) -0.0039(10) -0.0128(11) 0.0122(10)
C6 0.0286(12) 0.0166(11) 0.0322(12) -0.0016(9) -0.0078(9) 0.0032(9)
C7 0.0415(15) 0.0222(13) 0.0336(14) 0.0028(10) -0.0123(11) -0.0100(10)
C8 0.0386(14) 0.0313(13) 0.0250(12) 0.0039(10) 0.0011(10) -0.0035(11)
C9 0.0233(12) 0.0295(13) 0.0396(14) 0.0100(11) 0.0070(10) -0.0009(9)
C10 0.0171(10) 0.0130(10) 0.0215(10) 0.0028(8) 0.0011(7) 0.0002(7)
C11 0.0157(10) 0.0183(10) 0.0250(11) 0.0009(8) -0.0032(8) 0.0026(7)
C12 0.0228(11) 0.0250(12) 0.0277(12) -0.0032(9) 0.0036(9) 0.0066(9)
C13 0.0175(11) 0.0252(12) 0.0386(14) 0.0046(10) 0.0035(9) 0.0077(9)
C14 0.0177(11) 0.0216(11) 0.0328(13) 0.0062(9) -0.0054(9) 0.0018(8)
C15 0.0233(11) 0.0179(10) 0.0233(11) 0.0023(8) -0.0030(8) 0.0004(8)
C16 0.0238(12) 0.0196(11) 0.0487(15) -0.0093(10) -0.0130(10) 0.0018(9)
C17 0.074(2) 0.0347(15) 0.0213(12) -0.0005(11) 0.0029(12) 0.0208(14)
C18 0.0209(11) 0.0239(11) 0.0284(12) -0.0104(9) 0.0008(8) 0.0028(8)
C19 0.0108(9) 0.0185(10) 0.0188(9) 0.0039(8) -0.0008(7) 0.0026(7)
C20 0.0138(9) 0.0188(10) 0.0202(10) 0.0035(8) -0.0016(7) 0.0027(7)
C21 0.0187(10) 0.0330(12) 0.0178(10) 0.0055(9) 0.0016(8) 0.0075(9)
C22 0.0221(11) 0.0331(13) 0.0305(12) 0.0148(10) 0.0080(9) 0.0055(9)
C23 0.0275(12) 0.0226(12) 0.0399(14) 0.0082(10) 0.0074(10) -0.0026(9)
C24 0.0245(11) 0.0212(11) 0.0267(11) 0.0009(9) 0.0031(8) -0.0015(8)
C25 0.0285(13) 0.0452(16) 0.0265(12) -0.0069(11) -0.0072(9) -0.0040(11)
C26 0.0457(15) 0.0196(12) 0.0288(12) 0.0005(9) 0.0141(11) 0.0036(10)
C27 0.0325(12) 0.0191(10) 0.0179(10) 0.0021(8) -0.0007(9) 0.0017(9)
F1 0.0179(6) 0.0260(7) 0.0322(7) 0.0108(6) 0.0039(5) 0.0044(5)
F2 0.0192(7) 0.0280(8) 0.0257(7) -0.0095(5) -0.0039(5) 0.0061(5)
F3 0.0306(7) 0.0226(6) 0.0169(6) -0.0025(5) -0.0006(5) -0.0032(5)

loop_
_atom_type_symbol
_atom_type_description
_atom_type_scat_dispersion_real
_atom_type_scat_dispersion_imag
_atom_type_scat_source
C C 0.0033 0.0016 'International Tables Vol C Tables 4.2.6.8 and 6.1.1.4'
H H 0.0000 0.0000 'International Tables Vol C Tables 4.2.6.8 and 6.1.1.4'
N N 0.0061 0.0033 'International Tables Vol C Tables 4.2.6.8 and 6.1.1.4'
F F 0.0171 0.0103 'International Tables Vol C Tables 4.2.6.8 and 6.1.1.4'
Si Si 0.0817 0.0704 'International Tables Vol C Tables 4.2.6.8 and 6.1.1.4'
Ce Ce -0.2486 2.6331 'International Tables Vol C Tables 4.2.6.8 and 6.1.1.4'

loop_
_geom_angle_atom_site_label_1
_geom_angle_atom_site_label_2
_geom_angle_atom_site_label_3
_geom_angle
N2 Ce1 N3 119.48(6)
N2 Ce1 N1 115.25(6)
N3 Ce1 N1 125.19(6)
N2 Ce1 F3 82.76(5)
N3 Ce1 F3 65.49(5)
N1 Ce1 F3 126.07(5)
N2 Ce1 F2 65.51(5)
N3 Ce1 F2 79.71(5)
N1 Ce1 F2 122.35(5)
F3 Ce1 F2 111.46(5)
N2 Ce1 F1 134.05(5)
N3 Ce1 F1 79.50(5)
N1 Ce1 F1 64.62(5)
F3 Ce1 F1 67.27(4)
F2 Ce1 F1 157.32(5)
N2 Ce1 Si2 27.51(4)
N3 Ce1 Si2 132.78(4)
N1 Ce1 Si2 98.30(4)
F3 Ce1 Si2 74.71(3)
F2 Ce1 Si2 92.77(3)
F1 Ce1 Si2 108.04(3)
N2 Ce1 Si3 132.96(4)
N3 Ce1 Si3 26.78(4)
N1 Ce1 Si3 105.68(4)
F3 Ce1 Si3 91.63(3)
F2 Ce1 Si3 73.66(3)
F1 Ce1 Si3 83.69(3)
Si2 Ce1 Si3 155.990(14)
N2 Ce1 Si1 95.80(5)
N3 Ce1 Si1 138.71(4)
N1 Ce1 Si1 26.79(4)
F3 Ce1 Si1 146.04(3)
F2 Ce1 Si1 98.36(3)
F1 Ce1 Si1 91.33(3)
Si2 Ce1 Si1 88.413(15)
Si3 Ce1 Si1 112.726(14)
C1 N1 Si1 123.07(15)
C1 N1 Ce1 121.76(14)
Si1 N1 Ce1 114.02(9)
C10 N2 Si2 124.45(16)
C10 N2 Ce1 122.26(14)
Si2 N2 Ce1 112.87(9)
C19 N3 Si3 123.77(15)
C19 N3 Ce1 121.59(13)
Si3 N3 Ce1 114.42(8)
N1 Si1 C7 112.54(12)
N1 Si1 C8 114.26(11)
C7 Si1 C8 109.88(12)
N1 Si1 C9 104.77(10)
C7 Si1 C9 107.19(13)
C8 Si1 C9 107.71(12)
N1 Si1 Ce1 39.19(6)
C7 Si1 Ce1 116.08(9)
C8 Si1 Ce1 133.31(9)
C9 Si1 Ce1 66.41(7)
N2 Si2 C17 115.49(11)
N2 Si2 C16 112.30(11)
C17 Si2 C16 108.75(15)
N2 Si2 C18 103.95(10)
C17 Si2 C18 107.00(13)
C16 Si2 C18 108.97(11)
N2 Si2 Ce1 39.62(6)
C17 Si2 Ce1 125.82(11)
C16 Si2 Ce1 124.93(9)
C18 Si2 Ce1 64.33(7)
N3 Si3 C25 112.03(10)
N3 Si3 C26 115.39(11)
C25 Si3 C26 108.79(13)
N3 Si3 C27 104.72(10)
C25 Si3 C27 109.13(12)
C26 Si3 C27 106.43(11)
N3 Si3 Ce1 38.80(6)
C25 Si3 Ce1 121.57(9)
C26 Si3 Ce1 128.94(10)
C27 Si3 Ce1 66.05(7)
N1 C1 C2 119.93(19)
N1 C1 C6 127.0(2)
C2 C1 C6 113.1(2)
C3 C2 C1 127.2(2)
C3 C2 F1 117.5(2)
C1 C2 F1 115.29(18)
C2 C3 C4 117.4(2)
C5 C4 C3 119.0(2)
C4 C5 C6 121.6(2)
C5 C6 C1 121.7(2)
N2 C10 C11 119.88(19)
N2 C10 C15 127.2(2)
C11 C10 C15 112.95(19)
C12 C11 C10 127.0(2)
C12 C11 F2 117.6(2)
C10 C11 F2 115.39(18)
C11 C12 C13 117.8(2)
C14 C13 C12 118.7(2)
C13 C14 C15 121.7(2)
C14 C15 C10 121.9(2)
N3 C19 C20 119.87(19)
N3 C19 C24 127.1(2)
C20 C19 C24 113.00(19)
C21 C20 C19 127.0(2)
C21 C20 F3 117.66(19)
C19 C20 F3 115.34(17)
C20 C21 C22 117.6(2)
C23 C22 C21 119.2(2)
C22 C23 C24 121.2(2)
C23 C24 C19 122.1(2)
C2 F1 Ce1 117.67(12)
C11 F2 Ce1 116.94(12)
C20 F3 Ce1 116.83(11)

loop_
_geom_bond_atom_site_label_1
_geom_bond_atom_site_label_2
_geom_bond_distance
Ce1 N2 2.3854(19)
Ce1 N3 2.3934(18)
Ce1 N1 2.4205(18)
Ce1 F3 2.5744(13)
Ce1 F2 2.5783(13)
Ce1 F1 2.5913(13)
Ce1 Si2 3.4467(6)
Ce1 Si3 3.4781(6)
Ce1 Si1 3.4987(6)
N1 C1 1.385(3)
N1 Si1 1.7264(19)
N2 C10 1.382(3)
N2 Si2 1.7279(19)
N3 C19 1.383(3)
N3 Si3 1.7212(18)
Si1 C7 1.869(3)
Si1 C8 1.875(3)
Si1 C9 1.877(3)
Si2 C17 1.865(3)
Si2 C16 1.871(3)
Si2 C18 1.882(2)
Si3 C25 1.867(3)
Si3 C26 1.867(2)
Si3 C27 1.886(2)
C1 C2 1.394(3)
C1 C6 1.410(3)
C2 C3 1.373(3)
C2 F1 1.396(3)
C3 C4 1.392(4)
C4 C5 1.376(4)
C5 C6 1.399(4)
C10 C11 1.400(3)
C10 C15 1.412(3)
C11 C12 1.375(3)
C11 F2 1.402(3)
C12 C13 1.388(3)
C13 C14 1.387(4)
C14 C15 1.391(3)
C19 C20 1.402(3)
C19 C24 1.406(3)
C20 C21 1.369(3)
C20 F3 1.403(2)
C21 C22 1.386(4)
C22 C23 1.385(4)
C23 C24 1.393(3)
